data_4066568
loop_
_publ_author_name
'Figueroa, Joshua S.'
'Piro, Nicholas A.'
'Mindiola, Daniel J.'
'Fickes, Michael G.'
'Cummins, Christopher C.'

_publ_section_title
;
 Niobaziridine Hydrides&#x2020;
;
_journal_issue 21
_journal_name_full Organometallics
_journal_page_first 5215
_journal_paper_doi 10.1021/om100522p
_journal_volume 29
_journal_year 2010
_chemical_formula_sum 'C36 H66 N3 Nb'
_chemical_formula_weight 633.83
_chemical_name_systematic
; 
 ? 
;
_space_group_IT_number 2
_symmetry_cell_setting triclinic
_symmetry_space_group_name_Hall '-P 1'
_symmetry_space_group_name_H-M 'P -1'
_atom_sites_solution_hydrogens geom
_atom_sites_solution_primary direct
_atom_sites_solution_secondary difmap
_audit_creation_method SHELXL-97
_cell_angle_alpha 89.405(6)
_cell_angle_beta 86.813(6)
_cell_angle_gamma 74.978(6)
_cell_formula_units_Z 2
_cell_length_a 9.7823(17)
_cell_length_b 10.031(2)
_cell_length_c 18.947(4)
_cell_measurement_reflns_used 6351
_cell_measurement_temperature 100(2)
_cell_measurement_theta_max 29.6
_cell_measurement_theta_min 2.1
_cell_volume 1792.9(6)
_computing_cell_refinement 'SAINT 5 (Bruker-AXS, 2003)'
_computing_data_collection 'SMART 5 (Bruker-AXS, 2003)'
_computing_data_reduction 'SAINT 5 (Bruker-AXS, 2003)'
_computing_molecular_graphics 'Bruker SHELXTL'
_computing_publication_material 'Bruker SHELXTL'
_computing_structure_refinement 'SHELXL-97 (Sheldrick, 1997)'
_computing_structure_solution 'SHELXS-97 (Sheldrick, 1990)'
_diffrn_ambient_temperature 100(2)
_diffrn_measured_fraction_theta_full 0.996
_diffrn_measured_fraction_theta_max 0.996
_diffrn_measurement_device_type 'Bruker Smart APEX CCD'
_diffrn_measurement_method 'omega and phi scans'
_diffrn_radiation_monochromator graphite
_diffrn_radiation_source 'fine-focus sealed tube'
_diffrn_radiation_type MoK\a
_diffrn_radiation_wavelength 0.71073
_diffrn_reflns_av_R_equivalents 0.0624
_diffrn_reflns_av_sigmaI/netI 0.0702
_diffrn_reflns_limit_h_max 13
_diffrn_reflns_limit_h_min -13
_diffrn_reflns_limit_k_max 13
_diffrn_reflns_limit_k_min -13
_diffrn_reflns_limit_l_max 26
_diffrn_reflns_limit_l_min -26
_diffrn_reflns_number 36696
_diffrn_reflns_theta_full 29.57
_diffrn_reflns_theta_max 29.57
_diffrn_reflns_theta_min 2.10
_exptl_absorpt_coefficient_mu 0.362
_exptl_absorpt_correction_T_max 0.9821
_exptl_absorpt_correction_T_min 0.9477
_exptl_absorpt_correction_type multi-scan
_exptl_absorpt_process_details sadabs
_exptl_crystal_colour yellow
_exptl_crystal_density_diffrn 1.174
_exptl_crystal_density_method 'not measured'
_exptl_crystal_description plate
_exptl_crystal_F_000 688
_exptl_crystal_size_max 0.15
_exptl_crystal_size_mid 0.15
_exptl_crystal_size_min 0.05
_refine_diff_density_max 2.769
_refine_diff_density_min -0.411
_refine_diff_density_rms 0.104
_refine_ls_extinction_method none
_refine_ls_goodness_of_fit_ref 1.033
_refine_ls_hydrogen_treatment mixed
_refine_ls_matrix_type full
_refine_ls_number_parameters 364
_refine_ls_number_reflns 10025
_refine_ls_number_restraints 1
_refine_ls_restrained_S_all 1.033
_refine_ls_R_factor_all 0.0733
_refine_ls_R_factor_gt 0.0505
_refine_ls_shift/su_max 0.000
_refine_ls_shift/su_mean 0.000
_refine_ls_structure_factor_coef Fsqd
_refine_ls_weighting_details 'calc w=1/[\s^2^(Fo^2^)+(0.0649P)^2^+0.7724P] where P=(Fo^2^+2Fc^2^)/3'
_refine_ls_weighting_scheme calc
_refine_ls_wR_factor_gt 0.1173
_refine_ls_wR_factor_ref 0.1274
_reflns_number_gt 7831
_reflns_number_total 10025
_reflns_threshold_expression >2sigma(I)
_cod_data_source_file om100522p_si_002.cif
_cod_data_source_block 05230
_cod_depositor_comments
;
The following automatic conversions were performed:

'_symmetry_cell_setting' value 'Triclinic' changed to 'triclinic'
according to /home/saulius/struct/CIF-dictionaries/cif_core.dic
dictionary named 'cif_core.dic' version 2.4.1 from 2010-06-29.

Automatic conversion script
Id: cif_fix_values 1715 2011-07-08 13:25:40Z adriana 
;
_cod_original_cell_volume 1792.8(6)
_cod_original_sg_symbol_H-M P-1
_cod_database_code 4066568

loop_
_symmetry_equiv_pos_as_xyz
'x, y, z'
'-x, -y, -z'

loop_
_atom_site_label
_atom_site_type_symbol
_atom_site_fract_x
_atom_site_fract_y
_atom_site_fract_z
_atom_site_U_iso_or_equiv
_atom_site_adp_type
_atom_site_occupancy
_atom_site_symmetry_multiplicity
_atom_site_calc_flag
_atom_site_refinement_flags
Nb1 Nb 0.19011(3) 0.00397(2) -0.250540(13) 0.01410(7) Uani 1 1 d D
H1 H 0.148(3) -0.141(2) -0.2044(13) 0.017 Uiso 1 1 d D
N1 N 0.2216(2) -0.0001(2) -0.35360(11) 0.0154(4) Uani 1 1 d .
C111 C 0.2221(3) -0.1408(3) -0.34218(14) 0.0182(5) Uani 1 1 d .
C112 C 0.0966(3) -0.1919(3) -0.36280(15) 0.0207(6) Uani 1 1 d .
H11A H 0.0986 -0.1998 -0.4149 0.025 Uiso 1 1 calc R
H11B H 0.0075 -0.1241 -0.3471 0.025 Uiso 1 1 calc R
C113 C 0.0996(3) -0.3334(3) -0.32942(17) 0.0260(6) Uani 1 1 d .
H11C H 0.0873 -0.3233 -0.2774 0.031 Uiso 1 1 calc R
H11D H 0.0196 -0.3661 -0.3459 0.031 Uiso 1 1 calc R
C114 C 0.2381(3) -0.4397(3) -0.34875(19) 0.0288(7) Uani 1 1 d .
H11E H 0.2452 -0.4582 -0.4002 0.035 Uiso 1 1 calc R
H11F H 0.2394 -0.5272 -0.3238 0.035 Uiso 1 1 calc R
C115 C 0.3652(3) -0.3884(3) -0.32858(17) 0.0269(6) Uani 1 1 d .
H11G H 0.3646 -0.3808 -0.2765 0.032 Uiso 1 1 calc R
H11H H 0.4542 -0.4559 -0.3449 0.032 Uiso 1 1 calc R
C116 C 0.3604(3) -0.2480(3) -0.36172(15) 0.0194(5) Uani 1 1 d .
H11I H 0.4407 -0.2150 -0.3458 0.023 Uiso 1 1 calc R
H11J H 0.3718 -0.2583 -0.4138 0.023 Uiso 1 1 calc R
C121 C 0.2874(3) 0.0522(3) -0.41572(14) 0.0172(5) Uani 1 1 d .
H121 H 0.3742 -0.0209 -0.4314 0.021 Uiso 1 1 calc R
C122 C 0.3339(3) 0.1813(3) -0.39735(14) 0.0185(5) Uani 1 1 d .
H12A H 0.2512 0.2519 -0.3769 0.022 Uiso 1 1 calc R
H12B H 0.4054 0.1578 -0.3611 0.022 Uiso 1 1 calc R
C123 C 0.3966(3) 0.2412(3) -0.46178(14) 0.0185(5) Uani 1 1 d .
H12C H 0.4863 0.1755 -0.4786 0.022 Uiso 1 1 calc R
H12D H 0.4186 0.3281 -0.4482 0.022 Uiso 1 1 calc R
C124 C 0.2947(3) 0.2701(3) -0.52143(15) 0.0229(6) Uani 1 1 d .
H12E H 0.3402 0.3047 -0.5632 0.027 Uiso 1 1 calc R
H12F H 0.2085 0.3424 -0.5062 0.027 Uiso 1 1 calc R
C125 C 0.2533(3) 0.1392(3) -0.54154(15) 0.0260(6) Uani 1 1 d .
H12G H 0.3384 0.0697 -0.5606 0.031 Uiso 1 1 calc R
H12H H 0.1843 0.1609 -0.5790 0.031 Uiso 1 1 calc R
C126 C 0.1876(3) 0.0792(3) -0.47705(15) 0.0239(6) Uani 1 1 d .
H12I H 0.0969 0.1447 -0.4613 0.029 Uiso 1 1 calc R
H12J H 0.1671 -0.0083 -0.4907 0.029 Uiso 1 1 calc R
N2 N 0.0029(2) 0.1404(2) -0.23714(12) 0.0178(4) Uani 1 1 d .
C211 C -0.1082(3) 0.2244(3) -0.28015(14) 0.0176(5) Uani 1 1 d .
H211 H -0.1907 0.2672 -0.2470 0.021 Uiso 1 1 calc R
C212 C -0.0613(3) 0.3425(3) -0.31716(16) 0.0220(6) Uani 1 1 d .
H21A H 0.0213 0.3039 -0.3501 0.026 Uiso 1 1 calc R
H21B H -0.0315 0.3992 -0.2815 0.026 Uiso 1 1 calc R
C213 C -0.1809(3) 0.4339(3) -0.35819(18) 0.0285(7) Uani 1 1 d .
H21C H -0.2592 0.4808 -0.3245 0.034 Uiso 1 1 calc R
H21D H -0.1453 0.5058 -0.3837 0.034 Uiso 1 1 calc R
C214 C -0.2375(3) 0.3502(3) -0.41116(16) 0.0264(6) Uani 1 1 d .
H21E H -0.3194 0.4111 -0.4339 0.032 Uiso 1 1 calc R
H21F H -0.1629 0.3131 -0.4485 0.032 Uiso 1 1 calc R
C215 C -0.2831(3) 0.2313(3) -0.37460(16) 0.0252(6) Uani 1 1 d .
H21G H -0.3128 0.1747 -0.4103 0.030 Uiso 1 1 calc R
H21H H -0.3654 0.2688 -0.3413 0.030 Uiso 1 1 calc R
C216 C -0.1616(3) 0.1402(3) -0.33420(15) 0.0202(5) Uani 1 1 d .
H21I H -0.1950 0.0660 -0.3096 0.024 Uiso 1 1 calc R
H21J H -0.0825 0.0963 -0.3681 0.024 Uiso 1 1 calc R
C221 C -0.0324(3) 0.1449(3) -0.16008(14) 0.0205(5) Uani 1 1 d .
H221 H 0.0528 0.0866 -0.1376 0.025 Uiso 1 1 calc R
C222 C -0.1549(3) 0.0808(3) -0.13984(16) 0.0263(6) Uani 1 1 d .
H22A H -0.1310 -0.0155 -0.1574 0.032 Uiso 1 1 calc R
H22B H -0.2409 0.1329 -0.1629 0.032 Uiso 1 1 calc R
C223 C -0.1863(4) 0.0817(4) -0.05979(18) 0.0411(9) Uani 1 1 d .
H22C H -0.2708 0.0463 -0.0494 0.049 Uiso 1 1 calc R
H22D H -0.1052 0.0189 -0.0373 0.049 Uiso 1 1 calc R
C224 C -0.2127(4) 0.2253(5) -0.02805(19) 0.0496(11) Uani 1 1 d .
H22E H -0.2249 0.2198 0.0240 0.059 Uiso 1 1 calc R
H22F H -0.3012 0.2853 -0.0456 0.059 Uiso 1 1 calc R
C225 C -0.0888(4) 0.2890(4) -0.04750(17) 0.0373(8) Uani 1 1 d .
H22G H -0.1114 0.3846 -0.0290 0.045 Uiso 1 1 calc R
H22H H -0.0026 0.2350 -0.0253 0.045 Uiso 1 1 calc R
C226 C -0.0606(3) 0.2904(3) -0.12740(16) 0.0258(6) Uani 1 1 d .
H22I H 0.0225 0.3276 -0.1384 0.031 Uiso 1 1 calc R
H22J H -0.1435 0.3523 -0.1490 0.031 Uiso 1 1 calc R
N3 N 0.3529(2) 0.0296(2) -0.19899(11) 0.0162(4) Uani 1 1 d .
C311 C 0.4631(3) -0.1021(3) -0.21086(14) 0.0175(5) Uani 1 1 d .
H311 H 0.4207 -0.1607 -0.2408 0.021 Uiso 1 1 calc R
C312 C 0.5951(3) -0.0826(3) -0.25334(15) 0.0195(5) Uani 1 1 d .
H31A H 0.5667 -0.0402 -0.2995 0.023 Uiso 1 1 calc R
H31B H 0.6364 -0.0185 -0.2274 0.023 Uiso 1 1 calc R
C313 C 0.7080(3) -0.2193(3) -0.26607(16) 0.0235(6) Uani 1 1 d .
H31C H 0.6725 -0.2776 -0.2987 0.028 Uiso 1 1 calc R
H31D H 0.7945 -0.2004 -0.2890 0.028 Uiso 1 1 calc R
C314 C 0.7456(3) -0.2977(3) -0.19739(16) 0.0268(6) Uani 1 1 d .
H31E H 0.7904 -0.2440 -0.1666 0.032 Uiso 1 1 calc R
H31F H 0.8145 -0.3875 -0.2080 0.032 Uiso 1 1 calc R
C315 C 0.6125(3) -0.3218(3) -0.15903(16) 0.0256(6) Uani 1 1 d .
H31G H 0.6381 -0.3717 -0.1143 0.031 Uiso 1 1 calc R
H31H H 0.5707 -0.3798 -0.1889 0.031 Uiso 1 1 calc R
C316 C 0.5033(3) -0.1839(3) -0.14290(15) 0.0217(6) Uani 1 1 d .
H31I H 0.4173 -0.2016 -0.1189 0.026 Uiso 1 1 calc R
H31J H 0.5431 -0.1287 -0.1105 0.026 Uiso 1 1 calc R
C321 C 0.3919(3) 0.1348(3) -0.15613(14) 0.0190(5) Uani 1 1 d .
H321 H 0.4967 0.1050 -0.1511 0.023 Uiso 1 1 calc R
C322 C 0.3197(3) 0.1471(3) -0.08186(14) 0.0218(6) Uani 1 1 d .
H32A H 0.3490 0.0572 -0.0575 0.026 Uiso 1 1 calc R
H32B H 0.2156 0.1700 -0.0856 0.026 Uiso 1 1 calc R
C323 C 0.3578(4) 0.2586(3) -0.03800(15) 0.0299(7) Uani 1 1 d .
H32C H 0.3041 0.2682 0.0083 0.036 Uiso 1 1 calc R
H32D H 0.4601 0.2299 -0.0292 0.036 Uiso 1 1 calc R
C324 C 0.3245(4) 0.3969(3) -0.07539(18) 0.0383(8) Uani 1 1 d .
H32E H 0.3573 0.4643 -0.0474 0.046 Uiso 1 1 calc R
H32F H 0.2206 0.4314 -0.0785 0.046 Uiso 1 1 calc R
C325 C 0.3954(4) 0.3862(3) -0.14929(18) 0.0363(8) Uani 1 1 d .
H32G H 0.4995 0.3644 -0.1458 0.044 Uiso 1 1 calc R
H32H H 0.3648 0.4762 -0.1733 0.044 Uiso 1 1 calc R
C326 C 0.3583(3) 0.2739(3) -0.19357(15) 0.0254(6) Uani 1 1 d .
H32I H 0.2561 0.3021 -0.2027 0.030 Uiso 1 1 calc R
H32J H 0.4125 0.2647 -0.2397 0.030 Uiso 1 1 calc R

loop_
_atom_site_aniso_label
_atom_site_aniso_U_11
_atom_site_aniso_U_22
_atom_site_aniso_U_33
_atom_site_aniso_U_23
_atom_site_aniso_U_13
_atom_site_aniso_U_12
Nb1 0.01271(12) 0.01421(11) 0.01611(12) -0.00017(8) -0.00054(8) -0.00484(8)
N1 0.0155(11) 0.0139(10) 0.0176(10) -0.0038(8) -0.0003(8) -0.0051(8)
C111 0.0145(13) 0.0148(12) 0.0245(14) 0.0005(10) -0.0013(10) -0.0027(10)
C112 0.0179(14) 0.0157(13) 0.0289(15) -0.0051(11) -0.0014(11) -0.0047(10)
C113 0.0230(15) 0.0176(14) 0.0395(17) -0.0040(12) -0.0005(13) -0.0093(11)
C114 0.0289(17) 0.0126(13) 0.0457(19) -0.0055(12) -0.0019(14) -0.0066(11)
C115 0.0219(15) 0.0185(14) 0.0388(17) -0.0018(12) -0.0024(13) -0.0023(11)
C116 0.0171(13) 0.0173(13) 0.0231(13) -0.0044(10) -0.0005(11) -0.0032(10)
C121 0.0178(13) 0.0153(12) 0.0187(12) -0.0009(10) 0.0003(10) -0.0046(10)
C122 0.0198(14) 0.0189(13) 0.0184(13) -0.0031(10) 0.0009(10) -0.0081(10)
C123 0.0184(13) 0.0170(12) 0.0208(13) 0.0000(10) 0.0013(10) -0.0061(10)
C124 0.0198(14) 0.0253(14) 0.0229(14) 0.0058(11) -0.0009(11) -0.0049(11)
C125 0.0242(15) 0.0386(17) 0.0177(13) 0.0033(12) -0.0057(11) -0.0121(13)
C126 0.0249(15) 0.0307(15) 0.0198(13) 0.0005(11) -0.0036(11) -0.0137(12)
N2 0.0154(11) 0.0208(11) 0.0180(11) 0.0002(9) 0.0014(9) -0.0067(9)
C211 0.0154(13) 0.0156(12) 0.0219(13) -0.0004(10) -0.0006(10) -0.0038(10)
C212 0.0200(14) 0.0167(13) 0.0313(15) 0.0010(11) -0.0060(12) -0.0074(10)
C213 0.0282(16) 0.0172(13) 0.0414(18) 0.0067(12) -0.0121(14) -0.0066(12)
C214 0.0234(15) 0.0243(14) 0.0293(15) 0.0028(12) -0.0082(12) -0.0009(11)
C215 0.0194(14) 0.0243(14) 0.0343(16) 0.0003(12) -0.0114(12) -0.0080(11)
C216 0.0173(13) 0.0159(12) 0.0286(14) 0.0021(11) -0.0048(11) -0.0062(10)
C221 0.0162(13) 0.0258(14) 0.0198(13) 0.0003(11) 0.0002(10) -0.0063(11)
C222 0.0193(15) 0.0369(17) 0.0257(15) 0.0053(12) 0.0013(12) -0.0135(12)
C223 0.0282(18) 0.071(3) 0.0294(17) 0.0148(17) 0.0029(14) -0.0245(18)
C224 0.031(2) 0.094(3) 0.0249(17) -0.0112(19) 0.0106(14) -0.021(2)
C225 0.0272(18) 0.056(2) 0.0271(17) -0.0122(15) 0.0052(13) -0.0095(16)
C226 0.0188(14) 0.0298(15) 0.0281(15) -0.0088(12) 0.0026(12) -0.0054(12)
N3 0.0130(11) 0.0185(11) 0.0174(11) -0.0013(8) 0.0006(8) -0.0051(8)
C311 0.0141(13) 0.0199(13) 0.0182(12) 0.0009(10) -0.0023(10) -0.0037(10)
C312 0.0171(13) 0.0195(13) 0.0210(13) 0.0005(10) 0.0009(10) -0.0035(10)
C313 0.0165(14) 0.0214(14) 0.0298(15) -0.0020(11) 0.0006(11) -0.0003(11)
C314 0.0233(15) 0.0213(14) 0.0334(16) 0.0000(12) -0.0067(12) -0.0006(11)
C315 0.0301(16) 0.0201(14) 0.0263(15) 0.0021(11) -0.0070(12) -0.0047(12)
C316 0.0209(14) 0.0241(14) 0.0206(13) 0.0032(11) -0.0026(11) -0.0064(11)
C321 0.0182(14) 0.0226(14) 0.0172(12) -0.0029(10) 0.0009(10) -0.0074(11)
C322 0.0223(15) 0.0288(15) 0.0154(12) -0.0032(11) 0.0010(11) -0.0089(11)
C323 0.0304(17) 0.0422(18) 0.0174(14) -0.0096(12) -0.0020(12) -0.0092(14)
C324 0.047(2) 0.0315(18) 0.0365(19) -0.0163(14) -0.0003(16) -0.0098(15)
C325 0.055(2) 0.0264(16) 0.0349(18) -0.0017(13) -0.0036(16) -0.0230(16)
C326 0.0366(18) 0.0218(14) 0.0198(14) -0.0021(11) 0.0005(12) -0.0118(12)

loop_
_atom_type_symbol
_atom_type_description
_atom_type_scat_dispersion_real
_atom_type_scat_dispersion_imag
_atom_type_scat_source
C C 0.0033 0.0016 'International Tables Vol C Tables 4.2.6.8 and 6.1.1.4'
H H 0.0000 0.0000 'International Tables Vol C Tables 4.2.6.8 and 6.1.1.4'
N N 0.0061 0.0033 'International Tables Vol C Tables 4.2.6.8 and 6.1.1.4'
Nb Nb -2.0727 0.6215 'International Tables Vol C Tables 4.2.6.8 and 6.1.1.4'

loop_
_geom_angle_atom_site_label_1
_geom_angle_atom_site_label_2
_geom_angle_atom_site_label_3
_geom_angle
N1 Nb1 N3 114.05(9)
N1 Nb1 N2 102.03(9)
N3 Nb1 N2 119.38(9)
N1 Nb1 C111 39.08(9)
N3 Nb1 C111 121.34(9)
N2 Nb1 C111 117.52(9)
C111 N1 C121 125.0(2)
C111 N1 Nb1 80.83(15)
C121 N1 Nb1 146.98(17)
N1 C111 C112 119.7(2)
N1 C111 C116 116.5(2)
C112 C111 C116 110.2(2)
N1 C111 Nb1 60.09(13)
C112 C111 Nb1 117.91(18)
C116 C111 Nb1 124.37(18)
C111 C112 C113 111.3(2)
C114 C113 C112 111.5(2)
C113 C114 C115 110.9(2)
C116 C115 C114 110.8(2)
C111 C116 C115 112.3(2)
N1 C121 C122 111.1(2)
N1 C121 C126 111.0(2)
C122 C121 C126 111.4(2)
C123 C122 C121 112.1(2)
C122 C123 C124 111.5(2)
C123 C124 C125 110.7(2)
C124 C125 C126 110.9(2)
C121 C126 C125 111.4(2)
C211 N2 C221 115.1(2)
C211 N2 Nb1 139.10(18)
C221 N2 Nb1 105.58(16)
N2 C211 C212 112.0(2)
N2 C211 C216 113.5(2)
C212 C211 C216 109.9(2)
C211 C212 C213 111.4(2)
C214 C213 C212 111.7(2)
C215 C214 C213 110.9(2)
C214 C215 C216 111.0(2)
C211 C216 C215 111.4(2)
N2 C221 C222 112.7(2)
N2 C221 C226 113.8(2)
C222 C221 C226 110.4(2)
C221 C222 C223 111.9(2)
C224 C223 C222 112.2(3)
C223 C224 C225 111.1(3)
C226 C225 C224 110.9(3)
C225 C226 C221 112.0(3)
C321 N3 C311 116.3(2)
C321 N3 Nb1 139.76(18)
C311 N3 Nb1 103.96(15)
N3 C311 C316 113.6(2)
N3 C311 C312 112.6(2)
C316 C311 C312 111.4(2)
C313 C312 C311 112.3(2)
C314 C313 C312 111.9(2)
C313 C314 C315 110.3(2)
C314 C315 C316 110.5(2)
C311 C316 C315 111.1(2)
N3 C321 C326 110.6(2)
N3 C321 C322 111.7(2)
C326 C321 C322 111.0(2)
C321 C322 C323 111.6(2)
C324 C323 C322 111.6(2)
C323 C324 C325 111.7(3)
C324 C325 C326 111.7(3)
C321 C326 C325 111.6(2)

loop_
_geom_bond_atom_site_label_1
_geom_bond_atom_site_label_2
_geom_bond_distance
Nb1 N1 1.959(2)
Nb1 N3 1.986(2)
Nb1 N2 1.986(2)
Nb1 C111 2.231(3)
N1 C111 1.425(3)
N1 C121 1.467(3)
C111 C112 1.519(4)
C111 C116 1.524(4)
C112 C113 1.542(4)
C113 C114 1.520(4)
C114 C115 1.532(4)
C115 C116 1.527(4)
C121 C122 1.529(4)
C121 C126 1.536(4)
C122 C123 1.523(4)
C123 C124 1.524(4)
C124 C125 1.528(4)
C125 C126 1.538(4)
N2 C211 1.472(3)
N2 C221 1.480(3)
C211 C212 1.528(4)
C211 C216 1.530(4)
C212 C213 1.531(4)
C213 C214 1.529(4)
C214 C215 1.525(4)
C215 C216 1.535(4)
C221 C222 1.530(4)
C221 C226 1.543(4)
C222 C223 1.530(4)
C223 C224 1.520(6)
C224 C225 1.536(5)
C225 C226 1.524(4)
N3 C321 1.477(3)
N3 C311 1.483(3)
C311 C316 1.534(4)
C311 C312 1.538(4)
C312 C313 1.533(4)
C313 C314 1.526(4)
C314 C315 1.529(4)
C315 C316 1.534(4)
C321 C326 1.525(4)
C321 C322 1.531(4)
C322 C323 1.533(4)
C323 C324 1.518(5)
C324 C325 1.520(5)
C325 C326 1.539(4)

loop_
_cod_related_entry_id
_cod_related_entry_database
_cod_related_entry_code
1 ChemSpider 30659685
